data_7135659
loop_
_publ_author_name
'Yeung, Serena'
'Allen, Emily G.'
'Jones, Kieran D.'
'Argent, Stephen P.'
'Lam, Hon Wai'

_publ_section_title
;
 Concise synthesis of triasteranones from barbaralones.
;
_journal_issue 28
_journal_name_full 'Chemical communications (Cambridge, England)'
_journal_page_first 7348
_journal_page_last 7352
_journal_paper_doi 10.1039/d6cc00474a
_journal_volume 62
_journal_year 2026
_chemical_formula_moiety 'C13 H6 Br2 O3 S'
_chemical_formula_sum 'C13 H6 Br2 O3 S'
_chemical_formula_weight 402.064
_space_group_crystal_system monoclinic
_space_group_IT_number 14
_space_group_name_Hall '-P 2ybc'
_space_group_name_H-M_alt 'P 1 21/c 1'
_symmetry_Int_Tables_number 14
_atom_sites_solution_primary dual
_atom_sites_solution_secondary difmap
_audit_creation_date 2025-12-09
_audit_creation_method
;
Olex2 1.5
(compiled 2025.07.13 svn.rb7424aed for OlexSys, GUI svn.r7314)
;
_audit_update_record
;
2026-01-12 deposited with the CCDC.	2026-03-10 downloaded from the CCDC.
;
_cell_angle_alpha 90
_cell_angle_beta 100.104(5)
_cell_angle_gamma 90
_cell_formula_units_Z 4
_cell_length_a 14.6081(8)
_cell_length_b 13.0496(6)
_cell_length_c 6.7220(3)
_cell_measurement_reflns_used 6282
_cell_measurement_temperature 120(2)
_cell_measurement_theta_max 74.2110
_cell_measurement_theta_min 2.9970
_cell_volume 1261.54(11)
_computing_cell_refinement 'CrysAlisPro 1.171.43.63a (Rigaku OD, 2023)'
_computing_data_collection 'CrysAlisPro system (CCD 43.143a 64-bit (release 25-10-2024))'
_computing_data_reduction 'CrysAlisPro 1.171.43.63a (Rigaku OD, 2023)'
_computing_molecular_graphics 'Olex2 1.5 (Dolomanov et al., 2009)'
_computing_publication_material 'Olex2 1.5 (Dolomanov et al., 2009)'
_computing_structure_refinement 'olex2.refine 1.5 (Bourhis et al., 2015)'
_computing_structure_solution 'SHELXT 2018/2 (Sheldrick, 2018)'
_diffrn_ambient_environment N~2~
_diffrn_ambient_temperature 120(2)
_diffrn_crystal_treatment 'flash frozen in gaseous N2'
_diffrn_detector 'Hybrid Pixel Array Detector'
_diffrn_detector_area_resol_mean 5.8140
_diffrn_detector_type 'PILATUS3 R 200K Hybrid Pixel Array Detector'
_diffrn_measured_fraction_theta_full 0.9982
_diffrn_measured_fraction_theta_max 0.9771
_diffrn_measurement_details
;
List of Runs (angles in degrees, time in seconds):

  # Type    Start    End  Width  t~exp~   \w     \q     \k     \f   Frames
#--------------------------------------------------------------------------
  1  \w    -31.00  31.00   0.50    0.50    --    0.00 -82.00 120.00  124
  2  \w     89.00 169.00   0.50    1.00    --   97.40  82.00-118.00  160
  3  \w     60.00 130.00   0.50    1.00    --   97.40 -82.00 120.00  140
  4  \w    -29.00  24.00   0.50    0.50    --    0.00 -82.00   0.00  106
  5  \w    -21.00  26.00   0.50    0.50    --    0.00 -82.00 -60.00   94
  6  \w    -31.00  29.00   0.50    0.50    --    0.00 -82.00  60.00  120
  7  \w    -31.00  27.00   0.50    0.50    --    0.00 -82.00-120.00  116
  8  \w    -26.00   2.00   0.50    0.50    --    0.00 -82.00-180.00   56
  9  \w     74.00 171.00   0.50    1.00    --   97.40  30.00-150.00  194
 10  \w     34.00 130.00   0.50    1.00    --   97.40 -82.00 -90.00  192
 11  \w     75.00 165.00   0.50    1.00    --   97.40  45.00  90.00  180
 12  \w     10.00  39.00   0.50    1.00    --   97.40 -61.00 120.00   58
 13  \w     90.00 117.00   0.50    1.00    --   97.40 -82.00  30.00   54
 14  \w     71.00 120.00   0.50    1.00    --   97.40 -61.00 120.00   98
 15  \w     81.00 130.00   0.50    1.00    --   97.40 -82.00 -30.00   98
 16  \w      9.00 119.00   0.50    1.00    --   97.40 -30.00 -90.00  220
 17  \w     14.00  66.00   0.50    1.00    --   97.40 -82.00 -30.00  104
 18  \w    101.00 131.00   0.50    1.00    --   97.40 -82.00   0.00   60
 19  \w     37.00  74.00   0.50    1.00    --   97.40 -82.00   0.00   74
 20  \w     20.00  75.00   0.50    1.00    --   97.40 -45.00 150.00  110
 21  \w     96.00 121.00   0.50    1.00    --   97.40 -82.00 150.00   50
 22  \w      9.00 124.00   0.50    1.00    --   97.40 -61.00  60.00  230
 23  \w     93.00 187.00   0.50    1.00    --   97.40  82.00-180.00  188
 24  \w    137.00 162.00   0.50    1.00    --   97.40  82.00-150.00   50
 25  \w     93.00 138.00   0.50    1.00    --   97.40  82.00 120.00   90
;
_diffrn_measurement_device '\k-geometry diffractometer'
_diffrn_measurement_device_type 'XtalLAB PRO MM007, PILATUS3 R 200K'
_diffrn_measurement_method '\w scans'
_diffrn_measurement_specimen_support 'MiTeGen micromount'
_diffrn_orient_matrix_type 'CrysAlisPro convention (1999,Acta A55,543-557)'
_diffrn_orient_matrix_UB_11 -0.0929960000
_diffrn_orient_matrix_UB_12 -0.0060154000
_diffrn_orient_matrix_UB_13 -0.1484412000
_diffrn_orient_matrix_UB_21 -0.0022811000
_diffrn_orient_matrix_UB_22 -0.1168645000
_diffrn_orient_matrix_UB_23 0.0310081000
_diffrn_orient_matrix_UB_31 -0.0531308000
_diffrn_orient_matrix_UB_32 0.0155618000
_diffrn_orient_matrix_UB_33 0.1765695000
_diffrn_radiation_monochromator mirror
_diffrn_radiation_probe x-ray
_diffrn_radiation_type 'Cu K\a'
_diffrn_radiation_wavelength 1.54184
_diffrn_reflns_av_R_equivalents 0.0625
_diffrn_reflns_av_unetI/netI 0.0396
_diffrn_reflns_Laue_measured_fraction_full 0.9982
_diffrn_reflns_Laue_measured_fraction_max 0.9771
_diffrn_reflns_limit_h_max 15
_diffrn_reflns_limit_h_min -18
_diffrn_reflns_limit_k_max 16
_diffrn_reflns_limit_k_min -16
_diffrn_reflns_limit_l_max 8
_diffrn_reflns_limit_l_min -7
_diffrn_reflns_number 12011
_diffrn_reflns_point_group_measured_fraction_full 0.9982
_diffrn_reflns_point_group_measured_fraction_max 0.9771
_diffrn_reflns_theta_full 67.6840
_diffrn_reflns_theta_max 75.52
_diffrn_reflns_theta_min 3.07
_diffrn_source 'rotating anode'
_diffrn_source_type 'MicroMax 007 HF'
_exptl_absorpt_coefficient_mu 9.726
_exptl_absorpt_correction_T_max 0.926
_exptl_absorpt_correction_T_min 0.450
_exptl_absorpt_correction_type gaussian
_exptl_absorpt_process_details
;
CrysAlisPro 1.171.43.63a (Rigaku Oxford Diffraction, 2023)
Numerical absorption correction based on gaussian integration over
a multifaceted crystal model
Empirical absorption correction using spherical harmonics,
implemented in SCALE3 ABSPACK scaling algorithm.
;
_exptl_crystal_colour 'clear colourless'
_exptl_crystal_colour_lustre clear
_exptl_crystal_colour_primary colourless
_exptl_crystal_density_diffrn 2.117
_exptl_crystal_description block
_exptl_crystal_F_000 773.821
_exptl_crystal_recrystallization_method 'Re-crystallisation from solvent: n-heptane, dichloromethane'
_exptl_crystal_size_max 0.17
_exptl_crystal_size_mid 0.03
_exptl_crystal_size_min 0.03
_refine_diff_density_max 1.2363
_refine_diff_density_min -0.9500
_refine_diff_density_rms 0.1803
_refine_ls_d_res_high 0.7962
_refine_ls_d_res_low 14.3815
_refine_ls_goodness_of_fit_ref 1.0515
_refine_ls_hydrogen_treatment constr
_refine_ls_matrix_type full
_refine_ls_number_constraints 12
_refine_ls_number_parameters 172
_refine_ls_number_reflns 2563
_refine_ls_number_restraints 0
_refine_ls_restrained_S_all 1.0515
_refine_ls_R_factor_all 0.0564
_refine_ls_R_factor_gt 0.0494
_refine_ls_shift/su_max -0.0002
_refine_ls_shift/su_mean 0.0000
_refine_ls_structure_factor_coef Fsqd
_refine_ls_weighting_details 'w=1/[\s^2^(Fo^2^)+(0.0712P)^2^+4.8152P] where P=(Fo^2^+2Fc^2^)/3'
_refine_ls_weighting_scheme calc
_refine_ls_wR_factor_gt 0.1262
_refine_ls_wR_factor_ref 0.1320
_reflns_Friedel_coverage 0.0
_reflns_limit_h_max 17
_reflns_limit_h_min -18
_reflns_limit_k_max 16
_reflns_limit_k_min 0
_reflns_limit_l_max 8
_reflns_limit_l_min 0
_reflns_number_gt 2265
_reflns_number_total 2563
_reflns_threshold_expression I>=2u(I)
_cod_data_source_file d6cc00474a2.cif
_cod_data_source_block SYHWLF
_cod_depositor_comments 'Adding full bibliography for 7135655--7135659.cif.'
_cod_database_code 7135659
_nottingham_internal_coll_name SYHWLF
_nottingham_internal_coll_number 19970
_nottingham_internal_coll_client SY/HWL
_nottingham_internal_coll_type custom
_nottingham_internal_coll_frame_method '\w scans'
_nottingham_internal_coll_frame_time '0.50, 1.00'
_nottingham_internal_coll_frame_width 0.50
_nottingham_internal_coll_user pczkj1
_nottingham_internal_coll_date 06/12/2024
_nottingham_internal_coll_location NOTTS
_nottingham_internal_coll_instrument 'XtalLAB PRO, A00000876'
_nottingham_internal_process_date 07/02/2025
_nottingham_internal_process_user pczkj1
_nottingham_internal_solution_date 07/02/2025
_nottingham_internal_solution_user pczkj1
_nottingham_internal_refinement_date 07/02/2025
_nottingham_internal_refinement_user pczkj1
_nottingham_internal_validation_date 09/12/2025
_nottingham_internal_validation_user pczspa
_chemical_oxdiff_formula C13H6Br2O3S
_chemical_oxdiff_usercomment 'SYHWLF #19970 MM-1132 SY/HWL Fomblin Micromount'
_olex2_refinement_description
;
1. Fixed Uiso
 At 1.2 times of:
  All C(H) groups
2.a Ternary CH refined with riding coordinates:
 C9(H9), C10(H10), C12(H12), C13(H13), C14(H14)
2.b Aromatic/amide H refined with riding coordinates:
 C3(H3)
;
_olex2_exptl_crystal_mounting_method 'in fomblin film on a micromount'
_olex2_submission_special_instructions 'No special instructions were received'
_oxdiff_exptl_absorpt_empirical_details
;
Empirical correction (ABSPACK) includes:
- Absorption correction using spherical harmonics
- Frame scaling
;
_oxdiff_exptl_absorpt_empirical_full_max 1.670
_oxdiff_exptl_absorpt_empirical_full_min 0.701

loop_
_space_group_symop_id
_space_group_symop_operation_xyz
1 x,y,z
2 -x,y+1/2,-z+1/2
3 -x,-y,-z
4 x,-y-1/2,z-1/2

loop_
_atom_site_label
_atom_site_type_symbol
_atom_site_fract_x
_atom_site_fract_y
_atom_site_fract_z
_atom_site_U_iso_or_equiv
_atom_site_adp_type
_atom_site_occupancy
_atom_site_refinement_flags_posn
Br7 Br 0.23063(4) 0.31255(4) 0.40473(7) 0.03323(19) Uani 1.000000 .
Br8 Br 0.50630(4) 0.62442(5) 0.19197(8) 0.0380(2) Uani 1.000000 .
S5 S 0.39017(9) 0.42724(10) 0.24449(17) 0.0307(3) Uani 1.000000 .
O18 O 0.2343(2) 0.7255(2) 1.0295(5) 0.0268(7) Uani 1.000000 .
O19 O 0.1090(3) 0.3744(3) 0.9101(5) 0.0318(8) Uani 1.000000 .
O16 O 0.1174(2) 0.5920(3) 0.3165(5) 0.0283(7) Uani 1.000000 .
C2 C 0.2964(3) 0.5213(4) 0.4786(7) 0.0252(9) Uani 1.000000 .
C15 C 0.1347(3) 0.5849(3) 0.4993(7) 0.0220(9) Uani 1.000000 .
C1 C 0.2257(3) 0.5450(3) 0.6081(6) 0.0217(9) Uani 1.000000 .
C17 C 0.2003(3) 0.6617(3) 0.9072(6) 0.0232(9) Uani 1.000000 .
C9 C 0.2584(3) 0.5857(4) 0.8216(7) 0.0234(9) Uani 1.000000 .
H9 H 0.3271(3) 0.5926(4) 0.8650(7) 0.0281(11) Uiso 1.000000 R
C10 C 0.2215(3) 0.4769(3) 0.7919(6) 0.0232(9) Uani 1.000000 .
H10 H 0.2680(3) 0.4202(3) 0.8190(6) 0.0279(11) Uiso 1.000000 R
C12 C 0.0605(4) 0.5416(4) 0.8088(7) 0.0251(9) Uani 1.000000 .
H12 H -0.0022(4) 0.5284(4) 0.8439(7) 0.0301(11) Uiso 1.000000 R
C13 C 0.0983(3) 0.6511(3) 0.8387(7) 0.0240(9) Uani 1.000000 .
H13 H 0.0579(3) 0.7024(3) 0.8921(7) 0.0288(11) Uiso 1.000000 R
C14 C 0.0643(3) 0.6114(3) 0.6249(7) 0.0237(9) Uani 1.000000 .
H14 H 0.0037(3) 0.6391(3) 0.5525(7) 0.0284(11) Uiso 1.000000 R
C11 C 0.1283(3) 0.4574(4) 0.8439(6) 0.0240(9) Uani 1.000000 .
C3 C 0.3608(3) 0.5942(4) 0.4280(7) 0.0257(9) Uani 1.000000 .
H3 H 0.3651(3) 0.6630(4) 0.4749(7) 0.0309(11) Uiso 1.000000 R
C6 C 0.3033(4) 0.4296(4) 0.3876(7) 0.0305(11) Uani 1.000000 .
C4 C 0.4155(4) 0.5537(4) 0.3046(7) 0.0305(10) Uani 1.000000 .

loop_
_atom_site_aniso_label
_atom_site_aniso_U_11
_atom_site_aniso_U_22
_atom_site_aniso_U_33
_atom_site_aniso_U_12
_atom_site_aniso_U_13
_atom_site_aniso_U_23
Br7 0.0601(4) 0.0196(3) 0.0216(3) -0.0040(2) 0.0118(2) -0.00331(17)
Br8 0.0373(3) 0.0485(4) 0.0300(3) -0.0021(2) 0.0112(2) 0.0059(2)
S5 0.0437(7) 0.0289(6) 0.0212(5) 0.0067(5) 0.0105(5) -0.0008(4)
O18 0.0405(19) 0.0180(15) 0.0205(15) -0.0025(13) 0.0011(14) -0.0034(12)
O19 0.045(2) 0.0213(17) 0.0303(17) 0.0009(14) 0.0107(15) 0.0101(14)
O16 0.0380(19) 0.0263(17) 0.0194(15) -0.0042(14) 0.0019(14) 0.0011(13)
C2 0.033(2) 0.024(2) 0.019(2) 0.0023(18) 0.0041(18) 0.0028(17)
C15 0.031(2) 0.016(2) 0.0177(19) -0.0030(17) 0.0024(17) -0.0016(16)
C1 0.032(2) 0.017(2) 0.0171(19) -0.0013(17) 0.0067(17) -0.0002(16)
C17 0.036(3) 0.017(2) 0.017(2) -0.0001(18) 0.0068(18) 0.0064(16)
C9 0.030(2) 0.023(2) 0.0169(19) 0.0001(18) 0.0034(17) 0.0011(17)
C10 0.034(2) 0.018(2) 0.017(2) 0.0028(17) 0.0049(18) 0.0027(16)
C12 0.037(3) 0.020(2) 0.018(2) -0.0043(18) 0.0047(18) 0.0006(17)
C13 0.034(2) 0.014(2) 0.026(2) -0.0029(17) 0.0087(19) -0.0011(17)
C14 0.031(2) 0.015(2) 0.025(2) 0.0004(17) 0.0055(19) 0.0052(17)
C11 0.038(3) 0.020(2) 0.0152(19) -0.0030(18) 0.0057(18) -0.0018(16)
C3 0.028(2) 0.025(2) 0.025(2) 0.0006(18) 0.0048(18) 0.0038(18)
C6 0.046(3) 0.026(2) 0.019(2) 0.005(2) 0.004(2) 0.0017(18)
C4 0.040(3) 0.030(3) 0.021(2) 0.008(2) 0.0035(19) 0.0051(19)

loop_
_atom_type_symbol
_atom_type_scat_dispersion_real
_atom_type_scat_dispersion_imag
_atom_type_scat_Cromer_Mann_a1
_atom_type_scat_Cromer_Mann_a2
_atom_type_scat_Cromer_Mann_a3
_atom_type_scat_Cromer_Mann_a4
_atom_type_scat_Cromer_Mann_b1
_atom_type_scat_Cromer_Mann_b2
_atom_type_scat_Cromer_Mann_b3
_atom_type_scat_Cromer_Mann_b4
_atom_type_scat_Cromer_Mann_c
_atom_type_scat_source
_atom_type_scat_dispersion_source
Br -0.66955 1.28295 17.17890 5.23580 5.63770 3.98510 2.17230 16.57960 0.26090 41.43280 2.95570 'International Tables Volume C Table 6.1.1.4 (pp. 500-502)' 'Brennan, Cowan, Rev. Sci. Instrum., 1992, 63, 850'
C 0.01788 0.00908 2.31000 1.02000 1.58860 0.86500 20.84390 10.20750 0.56870 51.65120 0.21560 'International Tables Volume C Table 6.1.1.4 (pp. 500-502)' 'Brennan, Cowan, Rev. Sci. Instrum., 1992, 63, 850'
H 0.00000 0.00000 0.49300 0.32291 0.14019 0.04081 10.51090 26.12570 3.14236 57.79970 0.00304 'International Tables Volume C Table 6.1.1.4 (pp. 500-502)' 'Brennan, Cowan, Rev. Sci. Instrum., 1992, 63, 850'
O 0.04960 0.03234 3.04850 2.28680 1.54630 0.86700 13.27710 5.70110 0.32390 32.90890 0.25080 'International Tables Volume C Table 6.1.1.4 (pp. 500-502)' 'Brennan, Cowan, Rev. Sci. Instrum., 1992, 63, 850'
S 0.33376 0.55840 6.90530 5.20340 1.43790 1.58630 1.46790 22.21510 0.25360 56.17200 0.86690 'International Tables Volume C Table 6.1.1.4 (pp. 500-502)' 'Brennan, Cowan, Rev. Sci. Instrum., 1992, 63, 850'

loop_
_exptl_crystal_face_index_h
_exptl_crystal_face_index_k
_exptl_crystal_face_index_l
_exptl_crystal_face_perp_dist
-1 -5 0 0.0172
1 5 0 0.0082
5 -1 -3 0.0648
-5 0 3 0.0779
1 0 0 0.0065
-1 0 0 0.0185
1 0 4 0.0726

loop_
_geom_angle_atom_site_label_1
_geom_angle_atom_site_label_2
_geom_angle_atom_site_label_3
_geom_angle
_geom_angle_site_symmetry_1
_geom_angle_site_symmetry_3
_geom_angle_publ_flag
C4 S5 C6 90.1(3) . . ?
C3 C2 C1 123.7(4) . . ?
C6 C2 C1 124.0(5) . . ?
C6 C2 C3 112.2(4) . . ?
C1 C15 O16 122.1(4) . . ?
C14 C15 O16 121.2(4) . . ?
C14 C15 C1 116.7(4) . . ?
C15 C1 C2 115.7(4) . . ?
C9 C1 C2 119.1(4) . . ?
C9 C1 C15 116.3(4) . . ?
C10 C1 C2 118.6(4) . . ?
C10 C1 C15 116.0(4) . . ?
C10 C1 C9 59.6(3) . . ?
C9 C17 O18 121.8(4) . . ?
C13 C17 O18 122.9(4) . . ?
C13 C17 C9 115.3(4) . . ?
C17 C9 C1 119.4(4) . . ?
H9 C9 C1 116.0(3) . . ?
H9 C9 C17 116.0(3) . . ?
C10 C9 C1 60.5(3) . . ?
C10 C9 C17 117.5(4) . . ?
C10 C9 H9 116.0(3) . . ?
C9 C10 C1 60.0(3) . . ?
H10 C10 C1 116.9(2) . . ?
H10 C10 C9 116.9(3) . . ?
C11 C10 C1 117.2(4) . . ?
C11 C10 C9 116.6(4) . . ?
C11 C10 H10 116.9(3) . . ?
C13 C12 H12 116.9(3) . . ?
C14 C12 H12 116.9(3) . . ?
C14 C12 C13 59.5(3) . . ?
C11 C12 H12 116.9(3) . . ?
C11 C12 C13 117.3(4) . . ?
C11 C12 C14 116.9(4) . . ?
C12 C13 C17 116.5(4) . . ?
H13 C13 C17 116.7(2) . . ?
H13 C13 C12 116.7(3) . . ?
C14 C13 C17 117.8(4) . . ?
C14 C13 C12 60.6(3) . . ?
C14 C13 H13 116.7(3) . . ?
C12 C14 C15 116.4(4) . . ?
C13 C14 C15 118.2(4) . . ?
C13 C14 C12 59.9(3) . . ?
H14 C14 C15 116.8(2) . . ?
H14 C14 C12 116.8(3) . . ?
H14 C14 C13 116.8(3) . . ?
C10 C11 O19 121.1(4) . . ?
C12 C11 O19 121.9(5) . . ?
C12 C11 C10 117.0(4) . . ?
H3 C3 C2 124.1(3) . . ?
C4 C3 C2 111.8(5) . . ?
C4 C3 H3 124.1(3) . . ?
S5 C6 Br7 120.0(3) . . ?
C2 C6 Br7 127.1(4) . . ?
C2 C6 S5 112.8(4) . . ?
S5 C4 Br8 120.9(3) . . ?
C3 C4 Br8 126.0(4) . . ?
C3 C4 S5 113.0(4) . . ?

loop_
_geom_bond_atom_site_label_1
_geom_bond_atom_site_label_2
_geom_bond_distance
_geom_bond_site_symmetry_2
_geom_bond_publ_flag
Br7 C6 1.875(5) . ?
Br8 C4 1.881(5) . ?
S5 C6 1.722(5) . ?
S5 C4 1.724(6) . ?
O18 C17 1.213(6) . ?
O19 C11 1.223(6) . ?
O16 C15 1.214(5) . ?
C2 C1 1.495(6) . ?
C2 C3 1.421(7) . ?
C2 C6 1.356(7) . ?
C15 C1 1.495(6) . ?
C15 C14 1.481(7) . ?
C1 C9 1.525(6) . ?
C1 C10 1.533(6) . ?
C17 C9 1.486(6) . ?
C17 C13 1.486(7) . ?
C9 H9 1.0000 . ?
C9 C10 1.519(6) . ?
C10 H10 1.0000 . ?
C10 C11 1.485(7) . ?
C12 H12 1.0000 . ?
C12 C13 1.532(6) . ?
C12 C14 1.544(6) . ?
C12 C11 1.469(7) . ?
C13 H13 1.0000 . ?
C13 C14 1.527(6) . ?
C14 H14 1.0000 . ?
C3 H3 0.9500 . ?
C3 C4 1.356(7) . ?

loop_
_geom_contact_atom_site_label_1
_geom_contact_atom_site_label_2
_geom_contact_site_symmetry_2
_geom_contact_distance
_geom_contact_publ_flag
O19 Br7 4_566 3.022(4) yes

loop_
_geom_torsion_atom_site_label_1
_geom_torsion_atom_site_label_2
_geom_torsion_atom_site_label_3
_geom_torsion_atom_site_label_4
_geom_torsion
_geom_torsion_site_symmetry_1
_geom_torsion_site_symmetry_2
_geom_torsion_site_symmetry_3
_geom_torsion_site_symmetry_4
_geom_torsion_publ_flag
Br7 C6 S5 C4 178.8(3) . . . . ?
Br7 C6 C2 C1 -1.4(5) . . . . ?
Br7 C6 C2 C3 -178.3(4) . . . . ?
Br8 C4 S5 C6 -176.4(3) . . . . ?
Br8 C4 C3 C2 177.2(4) . . . . ?
S5 C6 C2 C1 178.7(3) . . . . ?
S5 C6 C2 C3 1.9(4) . . . . ?
S5 C4 C3 C2 0.5(4) . . . . ?
O18 C17 C9 C1 -149.8(4) . . . . ?
O18 C17 C9 C10 140.3(4) . . . . ?
O18 C17 C13 C12 -140.7(4) . . . . ?
O18 C17 C13 C14 150.2(4) . . . . ?
O19 C11 C10 C1 144.0(4) . . . . ?
O19 C11 C10 C9 -147.8(4) . . . . ?
O19 C11 C12 C13 147.6(4) . . . . ?
O19 C11 C12 C14 -144.7(4) . . . . ?
O16 C15 C1 C2 4.0(5) . . . . ?
O16 C15 C1 C9 151.2(4) . . . . ?
O16 C15 C1 C10 -141.6(4) . . . . ?
O16 C15 C14 C12 140.9(4) . . . . ?
O16 C15 C14 C13 -150.8(4) . . . . ?
C2 C1 C15 C14 -178.6(4) . . . . ?
C2 C1 C9 C17 145.2(4) . . . . ?
C2 C1 C9 C10 -108.0(6) . . . . ?
C2 C1 C10 C9 108.8(6) . . . . ?
C2 C1 C10 C11 -144.7(4) . . . . ?
C2 C6 S5 C4 -1.4(4) . . . . ?
C15 C1 C2 C3 88.4(4) . . . . ?
C15 C1 C2 C6 -88.0(5) . . . . ?
C15 C1 C9 C17 -0.8(5) . . . . ?
C15 C1 C9 C10 106.0(5) . . . . ?
C15 C1 C10 C9 -106.6(5) . . . . ?
C15 C1 C10 C11 -0.1(4) . . . . ?
C15 C14 C12 C13 108.7(6) . . . . ?
C15 C14 C12 C11 1.4(5) . . . . ?
C15 C14 C13 C17 0.6(5) . . . . ?
C15 C14 C13 C12 -105.8(6) . . . . ?
C1 C2 C3 C4 -178.4(5) . . . . ?
C1 C15 C14 C12 -36.5(4) . . . . ?
C1 C15 C14 C13 31.8(4) . . . . ?
C1 C9 C17 C13 32.5(5) . . . . ?
C1 C9 C10 C11 -107.6(3) . . . . ?
C1 C10 C9 C17 110.0(3) . . . . ?
C1 C10 C11 C12 -35.0(4) . . . . ?
C17 C9 C1 C10 -106.8(6) . . . . ?
C17 C9 C10 C11 2.4(4) . . . . ?
C17 C13 C12 C14 -108.5(6) . . . . ?
C17 C13 C12 C11 -1.9(5) . . . . ?
C17 C13 C14 C12 106.4(6) . . . . ?
C9 C1 C2 C3 -57.8(5) . . . . ?
C9 C1 C2 C6 125.8(4) . . . . ?
C9 C1 C15 C14 -31.4(4) . . . . ?
C9 C1 C10 C11 106.5(3) . . . . ?
C9 C17 C13 C12 36.9(4) . . . . ?
C9 C17 C13 C14 -32.2(4) . . . . ?
C9 C10 C11 C12 33.2(4) . . . . ?
C10 C1 C2 C3 -126.9(4) . . . . ?
C10 C1 C2 C6 56.6(5) . . . . ?
C10 C1 C15 C14 35.8(4) . . . . ?
C10 C9 C17 C13 -37.3(4) . . . . ?
C10 C11 C12 C13 -33.5(4) . . . . ?
C10 C11 C12 C14 34.3(4) . . . . ?
C13 C14 C12 C11 -107.3(3) . . . . ?
C14 C13 C12 C11 106.6(3) . . . . ?
C3 C4 S5 C6 0.4(4) . . . . ?
C6 C2 C3 C4 -1.6(5) . . . . ?

loop_
_exptl_oxdiff_crystal_face_indexfrac_h
_exptl_oxdiff_crystal_face_indexfrac_k
_exptl_oxdiff_crystal_face_indexfrac_l
_exptl_oxdiff_crystal_face_x
_exptl_oxdiff_crystal_face_y
_exptl_oxdiff_crystal_face_z
-1.0267 -4.9940 0.0046 0.1248 0.5861 -0.0224
1.0267 4.9940 -0.0046 -0.1248 -0.5861 0.0224
4.9884 -1.0091 -3.0000 -0.0125 0.0135 -0.8104
-4.9934 0.0099 3.0008 0.0189 0.1033 0.7953
1.0013 -0.0019 -0.0006 -0.0930 -0.0021 -0.0533
-1.0013 0.0019 0.0006 0.0930 0.0021 0.0533
1.0185 -0.0017 3.9966 -0.6880 0.1218 0.6515
